data_2103498
loop_
_publ_author_name
'Enjalbert, Ren\'ee'
'Galy, Jean'

_publ_section_title
;
 CH~3~CN: X-ray structural investigation of a unique single crystal. \b
 \\rightarrow \a phase transition and crystal structure
;
_journal_issue 6
_journal_name_full 'Acta Crystallographica Section B'
_journal_page_first 1005
_journal_page_last 1010
_journal_paper_doi 10.1107/S0108768102017603
_journal_volume 58
_journal_year 2002
_chemical_formula_moiety 'C2 H3 N'
_chemical_formula_structural 'C H3 C N'
_chemical_formula_sum 'C2 H3 N'
_chemical_formula_weight 41.05
_chemical_name_systematic acetonitrile
_space_group_IT_number 14
_symmetry_cell_setting monoclinic
_symmetry_space_group_name_Hall '-P 2ybc'
_symmetry_space_group_name_H-M 'P 1 21/c 1'
_atom_sites_solution_hydrogens difmap
_atom_sites_solution_primary direct
_atom_sites_solution_secondary difmap
_audit_creation_method SHELXL
_cell_angle_alpha 90.00
_cell_angle_beta 100.10(10)
_cell_angle_gamma 90.00
_cell_formula_units_Z 4
_cell_length_a 4.102(3)
_cell_length_b 8.244(7)
_cell_length_c 7.970(7)
_cell_measurement_reflns_used 25
_cell_measurement_temperature 201(2)
_cell_measurement_theta_max 21.48
_cell_measurement_theta_min 5.20
_cell_volume 265.3(4)
_computing_cell_refinement 'CAD4-EXPRESS (Enraf-Nonius, 1993)'
_computing_data_collection 'CAD4-EXPRESS (Enraf-Nonius, 1993)'
_computing_data_reduction 'CADAK (Savariault,1991)'
_computing_molecular_graphics 'ORTEP III (Burnett & Johnson, 1996)'
_computing_publication_material 'SHELXL-96 (Sheldrick, 1996)'
_computing_structure_refinement 'SHELXL-96 (Sheldrick, 1996)'
_computing_structure_solution 'SHELXS-96 (Sheldrick, 1990)'
_diffrn_ambient_temperature 201(2)
_diffrn_measured_fraction_theta_full 0.99
_diffrn_measured_fraction_theta_max 0.99
_diffrn_measurement_device 'Nonius CAD4 diffractometer'
_diffrn_measurement_method \w--2\q
_diffrn_radiation_monochromator graphite
_diffrn_radiation_source 'fine-focus sealed tube'
_diffrn_radiation_type MoK\a
_diffrn_radiation_wavelength 0.71073
_diffrn_reflns_av_R_equivalents 0.0571
_diffrn_reflns_av_sigmaI/netI 0.0591
_diffrn_reflns_limit_h_max 4
_diffrn_reflns_limit_h_min 0
_diffrn_reflns_limit_k_max 8
_diffrn_reflns_limit_k_min 0
_diffrn_reflns_limit_l_max 8
_diffrn_reflns_limit_l_min -8
_diffrn_reflns_number 376
_diffrn_reflns_theta_full 21.89
_diffrn_reflns_theta_max 21.89
_diffrn_reflns_theta_min 3.58
_diffrn_standards_decay_% 0
_diffrn_standards_interval_count 0
_diffrn_standards_number 0
_exptl_absorpt_coefficient_mu 0.067
_exptl_absorpt_correction_type none
_exptl_crystal_colour colourless
_exptl_crystal_density_diffrn 1.028
_exptl_crystal_description cylinder
_exptl_crystal_F_000 88
_exptl_crystal_size_max 1.2
_exptl_crystal_size_mid 0.5
_exptl_crystal_size_min 0.3
_exptl_crystal_size_rad 0.15
_refine_diff_density_max 0.169
_refine_diff_density_min -0.168
_refine_ls_extinction_coef 0.07(4)
_refine_ls_extinction_expression Fc^*^=kFc[1+0.001xFc^2^\l^3^/sin(2\q)]^-1/4^
_refine_ls_extinction_method SHELXL
_refine_ls_goodness_of_fit_all 1.137
_refine_ls_goodness_of_fit_ref 1.107
_refine_ls_hydrogen_treatment refall
_refine_ls_matrix_type full
_refine_ls_number_parameters 41
_refine_ls_number_reflns 324
_refine_ls_number_restraints 0
_refine_ls_restrained_S_all 1.137
_refine_ls_restrained_S_obs 1.107
_refine_ls_R_factor_all 0.1051
_refine_ls_R_factor_gt 0.0472
_refine_ls_shift/su_max 0.000
_refine_ls_shift/su_mean 0.000
_refine_ls_structure_factor_coef Fsqd
_refine_ls_weighting_details 'w=1/[\s^2^(Fo^2^)+(0.0360P)^2^+0.1879P] where P=(Fo^2^+2Fc^2^)/3'
_refine_ls_weighting_scheme calc
_refine_ls_wR_factor_all 0.1504
_refine_ls_wR_factor_ref 0.1106
_reflns_number_gt 202
_reflns_number_total 324
_reflns_threshold_expression I>2\s(I)
_cod_data_source_file os0098.cif
_cod_data_source_block II
_cod_original_sg_symbol_H-M 'P 21/c'
_cod_database_code 2103498

loop_
_symmetry_equiv_pos_as_xyz
'x, y, z'
'-x, y+1/2, -z+1/2'
'-x, -y, -z'
'x, -y-1/2, z-1/2'

loop_
_atom_site_aniso_label
_atom_site_aniso_U_11
_atom_site_aniso_U_22
_atom_site_aniso_U_33
_atom_site_aniso_U_12
_atom_site_aniso_U_13
_atom_site_aniso_U_23
N 0.076(3) 0.070(3) 0.064(2) 0.005(2) 0.0028(18) 0.008(2)
C1 0.058(3) 0.060(3) 0.055(3) 0.005(2) 0.001(2) 0.008(2)
C2 0.056(2) 0.050(3) 0.047(2) -0.007(2) 0.0101(19) -0.009(2)

loop_
_atom_site_label
_atom_site_fract_x
_atom_site_fract_y
_atom_site_fract_z
_atom_site_U_iso_or_equiv
_atom_site_thermal_displace_type
_atom_site_calc_flag
_atom_site_occupancy
_atom_site_type_symbol
N 0.4547(9) 0.2657(5) 0.4613(4) 0.0710(15) Uani d 1 N
C1 0.0949(12) 0.4579(6) 0.2478(6) 0.0586(14) Uani d 1 C
C2 0.2946(9) 0.3498(5) 0.3672(5) 0.0507(13) Uani d 1 C
H1 -0.108(11) 0.402(5) 0.166(5) 0.089(14) Uiso d 1 H
H2 0.233(11) 0.518(6) 0.186(6) 0.113(18) Uiso d 1 H
H3 -0.050(11) 0.538(6) 0.301(5) 0.103(16) Uiso d 1 H

loop_
_atom_type_symbol
_atom_type_description
_atom_type_scat_dispersion_real
_atom_type_scat_dispersion_imag
_atom_type_scat_source
C C 0.0033 0.0016 'International Tables Vol C Tables 4.2.6.8 and 6.1.1.4'
H H 0.0000 0.0000 'International Tables Vol C Tables 4.2.6.8 and 6.1.1.4'
N N 0.0061 0.0033 'International Tables Vol C Tables 4.2.6.8 and 6.1.1.4'

loop_
_geom_angle_atom_site_label_1
_geom_angle_atom_site_label_2
_geom_angle_atom_site_label_3
_geom_angle
_geom_angle_publ_flag
C2 C1 H1 115(2) yes
C2 C1 H2 110(3) yes
H1 C1 H2 112(3) yes
C2 C1 H3 115(2) yes
H1 C1 H3 95(3) yes
H2 C1 H3 108(4) yes
N C2 C1 179.3(4) yes

loop_
_geom_bond_atom_site_label_1
_geom_bond_atom_site_label_2
_geom_bond_distance
_geom_bond_publ_flag
N C2 1.141(5) yes
C1 C2 1.448(6) yes
C1 H1 1.07(5) yes
C1 H2 0.96(5) yes
C1 H3 1.03(5) yes

loop_
_cod_related_entry_id
_cod_related_entry_database
_cod_related_entry_code
1 ChemSpider 6102
